data_7218636
loop_
_publ_author_name
'Zhong, Wei'
'Xie, Mingshi'
'Li, Yizhi'
'Yan, Hong'

_publ_section_title
;
 Investigation into the reactivity of 16-electron complexes
 Cp#Co(S2C2B10H10) (Cp# = Cp, Cp*) towards methyl diazoacetate and
 toluenesulphonyl azide
;
_journal_name_full 'RSC Adv.'
_journal_paper_doi 10.1039/C4RA13017K
_journal_year 2014
_chemical_formula_sum 'C25 H40 B10 Co N O6 S3'
_chemical_formula_weight 713.79
_chemical_name_systematic
; 
 ? 
;
_space_group_IT_number 14
_symmetry_cell_setting monoclinic
_symmetry_space_group_name_Hall '-P 2yn'
_symmetry_space_group_name_H-M 'P 1 21/n 1'
_atom_sites_solution_hydrogens geom
_atom_sites_solution_primary direct
_atom_sites_solution_secondary difmap
_audit_creation_method SHELXL-97
_cell_angle_alpha 90.00
_cell_angle_beta 97.9710(10)
_cell_angle_gamma 90.00
_cell_formula_units_Z 4
_cell_length_a 14.9811(14)
_cell_length_b 12.0288(11)
_cell_length_c 19.4267(18)
_cell_measurement_temperature 296(2)
_cell_volume 3467.0(6)
_computing_structure_refinement 'SHELXL-97 (Sheldrick, 1997)'
_computing_structure_solution 'SHELXS-97 (Sheldrick, 1990)'
_diffrn_ambient_temperature 296(2)
_diffrn_measured_fraction_theta_full 0.991
_diffrn_measured_fraction_theta_max 0.991
_diffrn_radiation_monochromator graphite
_diffrn_radiation_source 'fine-focus sealed tube'
_diffrn_radiation_type MoK\a
_diffrn_radiation_wavelength 0.71073
_diffrn_reflns_av_R_equivalents 0.0502
_diffrn_reflns_av_sigmaI/netI 0.0584
_diffrn_reflns_limit_h_max 15
_diffrn_reflns_limit_h_min -17
_diffrn_reflns_limit_k_max 14
_diffrn_reflns_limit_k_min -14
_diffrn_reflns_limit_l_max 23
_diffrn_reflns_limit_l_min -20
_diffrn_reflns_number 19970
_diffrn_reflns_theta_full 25.50
_diffrn_reflns_theta_max 25.50
_diffrn_reflns_theta_min 1.61
_exptl_absorpt_coefficient_mu 0.715
_exptl_absorpt_correction_T_max 0.9191
_exptl_absorpt_correction_T_min 0.9003
_exptl_crystal_density_diffrn 1.368
_exptl_crystal_density_method 'not measured'
_exptl_crystal_F_000 1480
_exptl_crystal_size_max 0.15
_exptl_crystal_size_mid 0.13
_exptl_crystal_size_min 0.12
_refine_diff_density_max 0.382
_refine_diff_density_min -0.381
_refine_diff_density_rms 0.056
_refine_ls_extinction_method none
_refine_ls_goodness_of_fit_ref 1.012
_refine_ls_hydrogen_treatment mixed
_refine_ls_matrix_type full
_refine_ls_number_parameters 423
_refine_ls_number_reflns 6407
_refine_ls_number_restraints 1
_refine_ls_restrained_S_all 1.012
_refine_ls_R_factor_all 0.0770
_refine_ls_R_factor_gt 0.0473
_refine_ls_shift/su_max 0.035
_refine_ls_shift/su_mean 0.001
_refine_ls_structure_factor_coef Fsqd
_refine_ls_weighting_details 'calc w=1/[\s^2^(Fo^2^)+(0.0573P)^2^+0.0000P] where P=(Fo^2^+2Fc^2^)/3'
_refine_ls_weighting_scheme calc
_refine_ls_wR_factor_gt 0.1117
_refine_ls_wR_factor_ref 0.1216
_reflns_number_gt 4341
_reflns_number_total 6407
_reflns_threshold_expression >2sigma(I)
_cod_data_source_file c4ra13017k1.cif
_cod_data_source_block 3
_cod_depositor_comments
;
The following automatic conversions were performed:

'_symmetry_cell_setting' value 'Monoclinic' changed to 'monoclinic'
according to
/usr/data/users/saulius/crontab/automatic-downloads/rss-feeds/RSC/lib/dictionaries/cif_core.dic
dictionary named 'cif_core.dic' version 2.4.2 from 2011-04-26.

Automatic conversion script
Id: cif_fix_values 2827 2014-09-09 07:05:25Z andrius 
;
_cod_original_sg_symbol_H-M P2(1)/n
_cod_database_code 7218636

loop_
_symmetry_equiv_pos_as_xyz
'x, y, z'
'-x+1/2, y+1/2, -z+1/2'
'-x, -y, -z'
'x-1/2, -y-1/2, z-1/2'

loop_
_atom_site_label
_atom_site_type_symbol
_atom_site_fract_x
_atom_site_fract_y
_atom_site_fract_z
_atom_site_U_iso_or_equiv
_atom_site_adp_type
_atom_site_occupancy
_atom_site_symmetry_multiplicity
_atom_site_calc_flag
_atom_site_refinement_flags
Co1 Co 1.056501(19) 0.88474(2) 0.833278(15) 0.04121(8) Uani 1 1 d .
S1 S 1.08235(5) 0.94564(5) 0.72923(3) 0.0667(2) Uani 1 1 d .
S2 S 0.97313(4) 0.73809(4) 0.79179(3) 0.03978(14) Uani 1 1 d .
S3 S 0.88825(4) 0.44735(5) 0.90558(3) 0.05600(18) Uani 1 1 d .
N1 N 0.98368(12) 0.50385(14) 0.89794(10) 0.0537(5) Uani 1 1 d .
H1 H 1.0167 0.5259 0.9352 0.064 Uiso 1 1 calc R
O1 O 1.15798(9) 0.77928(11) 0.84400(7) 0.0430(4) Uani 1 1 d .
O2 O 1.19810(10) 0.60020(11) 0.86479(9) 0.0586(5) Uani 1 1 d .
O5 O 0.89476(12) 0.41065(13) 0.97678(9) 0.0720(5) Uani 1 1 d .
O6 O 0.86754(11) 0.37081(12) 0.85006(9) 0.0709(6) Uani 1 1 d .
O3 O 1.11986(13) 0.36836(13) 0.86786(11) 0.0877(7) Uani 1 1 d .
O4 O 1.10826(12) 0.43531(14) 0.75924(10) 0.0775(6) Uani 1 1 d .
C1 C 1.02619(16) 0.85067(18) 0.66789(11) 0.0512(7) Uani 1 1 d .
C2 C 0.97275(14) 0.74418(17) 0.69797(11) 0.0442(6) Uani 1 1 d .
C3 C 0.95511(15) 0.96757(18) 0.87352(12) 0.0543(7) Uani 1 1 d .
C4 C 0.99878(17) 0.89392(17) 0.92461(12) 0.0531(7) Uani 1 1 d .
C5 C 1.08995(17) 0.92542(19) 0.93780(12) 0.0579(7) Uani 1 1 d .
C6 C 1.10391(16) 1.01747(18) 0.89376(13) 0.0592(7) Uani 1 1 d .
C7 C 1.01814(17) 1.04570(17) 0.85579(13) 0.0576(7) Uani 1 1 d .
C8 C 0.9973(2) 1.14458(19) 0.80901(16) 0.0920(11) Uani 1 1 d .
H8A H 0.9593 1.1220 0.7675 0.138 Uiso 1 1 calc R
H8B H 1.0524 1.1749 0.7970 0.138 Uiso 1 1 calc R
H8C H 0.9669 1.2000 0.8327 0.138 Uiso 1 1 calc R
C9 C 0.85527(16) 0.9670(2) 0.84583(14) 0.0765(9) Uani 1 1 d .
H9A H 0.8224 1.0021 0.8789 0.115 Uiso 1 1 calc RD
H9B H 0.8350 0.8917 0.8384 0.115 Uiso 1 1 calc R
H9C H 0.8453 1.0069 0.8026 0.115 Uiso 1 1 calc R
C10 C 0.9552(2) 0.8034(2) 0.96082(13) 0.0811(9) Uani 1 1 d .
H10A H 0.9418 0.8302 1.0048 0.122 Uiso 1 1 calc R
H10B H 0.9954 0.7411 0.9682 0.122 Uiso 1 1 calc R
H10C H 0.9004 0.7808 0.9327 0.122 Uiso 1 1 calc R
C11 C 1.1617(2) 0.8695(2) 0.98739(13) 0.0943(11) Uani 1 1 d .
H11A H 1.2194 0.9001 0.9819 0.141 Uiso 1 1 calc R
H11B H 1.1615 0.7912 0.9778 0.141 Uiso 1 1 calc R
H11C H 1.1500 0.8813 1.0342 0.141 Uiso 1 1 calc R
C12 C 1.19079(18) 1.0780(2) 0.89103(16) 0.0933(10) Uani 1 1 d .
H12A H 1.1888 1.1489 0.9135 0.140 Uiso 1 1 calc R
H12B H 1.1994 1.0888 0.8434 0.140 Uiso 1 1 calc R
H12C H 1.2399 1.0351 0.9145 0.140 Uiso 1 1 calc R
C13 C 1.28836(16) 0.6330(2) 0.88736(13) 0.0665(8) Uani 1 1 d .
H13A H 1.3187 0.6456 0.8477 0.100 Uiso 1 1 calc R
H13B H 1.3188 0.5753 0.9156 0.100 Uiso 1 1 calc R
H13C H 1.2886 0.7002 0.9141 0.100 Uiso 1 1 calc R
C14 C 1.13548(14) 0.67638(16) 0.84370(10) 0.0414(6) Uani 1 1 d .
C15 C 1.04900(14) 0.63749(15) 0.82305(10) 0.0394(6) Uani 1 1 d .
C16 C 1.01762(14) 0.51995(16) 0.83207(11) 0.0448(6) Uani 1 1 d .
H16A H 0.9672 0.5064 0.7952 0.054 Uiso 1 1 calc R
C17 C 1.08927(16) 0.43212(19) 0.82410(14) 0.0588(7) Uani 1 1 d .
C18 C 1.1772(2) 0.3617(2) 0.74144(19) 0.1229(13) Uani 1 1 d .
H18A H 1.2281 0.3638 0.7774 0.184 Uiso 1 1 calc R
H18B H 1.1956 0.3850 0.6983 0.184 Uiso 1 1 calc R
H18C H 1.1540 0.2873 0.7368 0.184 Uiso 1 1 calc R
C19 C 0.80613(15) 0.55357(18) 0.89408(12) 0.0488(6) Uani 1 1 d .
C20 C 0.77758(15) 0.59266(19) 0.82839(12) 0.0552(7) Uani 1 1 d .
H20 H 0.7987 0.5605 0.7902 0.066 Uiso 1 1 calc R
C21 C 0.71743(16) 0.6798(2) 0.81930(14) 0.0665(8) Uani 1 1 d .
H21 H 0.6994 0.7070 0.7747 0.080 Uiso 1 1 calc R
C22 C 0.68325(17) 0.7276(2) 0.87449(16) 0.0723(9) Uani 1 1 d .
C23 C 0.71217(18) 0.6864(2) 0.93958(15) 0.0801(9) Uani 1 1 d .
H23 H 0.6896 0.7170 0.9776 0.096 Uiso 1 1 calc R
C24 C 0.77431(17) 0.6001(2) 0.95039(13) 0.0649(8) Uani 1 1 d .
H24 H 0.7940 0.5744 0.9951 0.078 Uiso 1 1 calc R
C25 C 0.6160(2) 0.8228(3) 0.86362(19) 0.1163(13) Uani 1 1 d .
H25A H 0.5580 0.7973 0.8726 0.174 Uiso 1 1 calc R
H25B H 0.6116 0.8486 0.8165 0.174 Uiso 1 1 calc R
H25C H 0.6360 0.8824 0.8948 0.174 Uiso 1 1 calc R
B3 B 0.9088(2) 0.8501(3) 0.65845(15) 0.0605(9) Uani 1 1 d .
H3 H 0.8681 0.9073 0.6856 0.073 Uiso 1 1 calc R
B4 B 0.8769(2) 0.7100(3) 0.64308(15) 0.0635(9) Uani 1 1 d .
H4 H 0.8151 0.6758 0.6595 0.076 Uiso 1 1 calc R
B5 B 0.9772(2) 0.6288(2) 0.64716(14) 0.0591(9) Uani 1 1 d .
H5 H 0.9798 0.5427 0.6664 0.071 Uiso 1 1 calc R
B6 B 1.07107(18) 0.7189(2) 0.66435(14) 0.0513(8) Uani 1 1 d .
H6 H 1.1345 0.6912 0.6950 0.062 Uiso 1 1 calc R
B7 B 1.0677(2) 0.8148(3) 0.59454(15) 0.0663(9) Uani 1 1 d .
H7 H 1.1298 0.8502 0.5794 0.080 Uiso 1 1 calc R
B8 B 0.9679(2) 0.8948(3) 0.59067(15) 0.0763(11) Uani 1 1 d .
H8 H 0.9651 0.9817 0.5729 0.092 Uiso 1 1 calc R
B9 B 0.8746(2) 0.8048(3) 0.57339(16) 0.0797(11) Uani 1 1 d .
H9 H 0.8107 0.8327 0.5437 0.096 Uiso 1 1 calc R
B10 B 0.9170(2) 0.6680(3) 0.56573(16) 0.0786(11) Uani 1 1 d .
H10 H 0.8805 0.6061 0.5308 0.094 Uiso 1 1 calc R
B11 B 1.0366(2) 0.6743(3) 0.57823(15) 0.0685(10) Uani 1 1 d .
H11 H 1.0781 0.6174 0.5516 0.082 Uiso 1 1 calc R
B12 B 0.9724(2) 0.7818(3) 0.53323(16) 0.0794(11) Uani 1 1 d .
H12 H 0.9720 0.7943 0.4771 0.095 Uiso 1 1 calc R

loop_
_atom_site_aniso_label
_atom_site_aniso_U_11
_atom_site_aniso_U_22
_atom_site_aniso_U_33
_atom_site_aniso_U_23
_atom_site_aniso_U_13
_atom_site_aniso_U_12
Co1 0.04076(17) 0.02930(14) 0.05283(17) -0.00378(13) 0.00390(14) -0.00012(13)
S1 0.0871(5) 0.0493(3) 0.0646(4) 0.0041(3) 0.0135(4) -0.0235(3)
S2 0.0352(3) 0.0329(3) 0.0514(3) -0.0023(2) 0.0064(2) -0.0001(2)
S3 0.0500(4) 0.0415(3) 0.0781(4) 0.0096(3) 0.0147(3) -0.0050(3)
N1 0.0423(11) 0.0519(11) 0.0680(12) 0.0039(10) 0.0114(10) -0.0075(9)
O1 0.0338(8) 0.0355(7) 0.0584(9) -0.0068(7) 0.0016(7) -0.0018(6)
O2 0.0422(9) 0.0402(8) 0.0895(12) 0.0045(8) -0.0047(9) 0.0063(7)
O5 0.0670(11) 0.0657(10) 0.0844(12) 0.0328(9) 0.0139(9) -0.0049(9)
O6 0.0632(11) 0.0471(9) 0.1038(13) -0.0147(9) 0.0168(10) -0.0127(8)
O3 0.0793(13) 0.0437(9) 0.1412(17) 0.0220(10) 0.0194(12) 0.0202(9)
O4 0.0684(11) 0.0609(10) 0.1105(13) -0.0169(10) 0.0386(10) 0.0059(9)
C1 0.0529(14) 0.0511(13) 0.0495(13) 0.0042(11) 0.0070(11) 0.0005(12)
C2 0.0357(12) 0.0445(12) 0.0503(12) -0.0082(10) -0.0018(10) 0.0001(10)
C3 0.0467(14) 0.0452(12) 0.0709(15) -0.0189(11) 0.0077(12) 0.0064(11)
C4 0.0603(15) 0.0436(12) 0.0560(13) -0.0125(11) 0.0100(12) 0.0033(12)
C5 0.0609(16) 0.0487(13) 0.0606(14) -0.0222(12) -0.0034(13) 0.0117(12)
C6 0.0501(15) 0.0406(12) 0.0847(17) -0.0272(12) 0.0015(13) -0.0014(11)
C7 0.0635(16) 0.0275(11) 0.0807(17) -0.0110(11) 0.0061(14) 0.0047(11)
C8 0.102(2) 0.0394(13) 0.133(3) 0.0166(16) 0.013(2) 0.0211(15)
C9 0.0552(16) 0.0766(18) 0.098(2) -0.0267(15) 0.0114(15) 0.0120(14)
C10 0.110(2) 0.0681(17) 0.0747(17) -0.0058(14) 0.0461(16) -0.0030(17)
C11 0.100(2) 0.111(2) 0.0625(17) -0.0234(16) -0.0232(16) 0.0426(19)
C12 0.0646(18) 0.0776(17) 0.138(3) -0.0444(18) 0.0140(18) -0.0263(16)
C13 0.0501(15) 0.0675(16) 0.0749(17) -0.0030(14) -0.0157(13) 0.0112(13)
C14 0.0420(12) 0.0371(11) 0.0449(12) -0.0010(10) 0.0055(10) 0.0041(10)
C15 0.0367(12) 0.0271(10) 0.0550(13) -0.0024(9) 0.0086(10) -0.0014(9)
C16 0.0391(12) 0.0346(11) 0.0616(14) 0.0013(10) 0.0106(11) 0.0000(10)
C17 0.0470(14) 0.0342(12) 0.0975(19) -0.0032(13) 0.0182(14) -0.0015(11)
C18 0.102(2) 0.084(2) 0.202(3) -0.024(2) 0.089(2) 0.0186(19)
C19 0.0407(13) 0.0456(12) 0.0611(14) 0.0046(11) 0.0106(11) -0.0056(11)
C20 0.0417(13) 0.0604(14) 0.0630(15) -0.0053(12) 0.0058(12) -0.0027(12)
C21 0.0475(15) 0.0739(17) 0.0759(17) 0.0103(14) 0.0006(14) -0.0029(14)
C22 0.0517(15) 0.0656(16) 0.102(2) 0.0075(15) 0.0186(15) 0.0120(14)
C23 0.0715(18) 0.088(2) 0.0883(19) -0.0057(16) 0.0369(15) 0.0078(17)
C24 0.0624(16) 0.0695(16) 0.0663(15) 0.0148(13) 0.0213(13) 0.0047(14)
C25 0.084(2) 0.109(2) 0.157(3) 0.015(2) 0.023(2) 0.040(2)
B3 0.0516(17) 0.0683(18) 0.0604(18) 0.0051(15) 0.0028(15) 0.0184(15)
B4 0.0420(16) 0.082(2) 0.0628(18) -0.0146(16) -0.0074(15) -0.0046(16)
B5 0.0602(19) 0.0556(16) 0.0606(17) -0.0214(14) 0.0048(15) -0.0009(15)
B6 0.0407(15) 0.0598(16) 0.0544(15) -0.0083(13) 0.0102(13) 0.0046(13)
B7 0.0626(19) 0.082(2) 0.0561(17) 0.0009(16) 0.0137(15) 0.0012(18)
B8 0.090(2) 0.083(2) 0.0548(17) 0.0166(17) 0.0066(18) 0.021(2)
B9 0.062(2) 0.112(3) 0.0595(19) -0.0010(19) -0.0086(17) 0.026(2)
B10 0.063(2) 0.101(2) 0.0665(19) -0.0269(19) -0.0092(17) 0.008(2)
B11 0.0609(19) 0.084(2) 0.0607(18) -0.0155(16) 0.0104(16) 0.0106(18)
B12 0.076(2) 0.113(3) 0.0478(17) -0.0003(18) 0.0030(17) 0.021(2)

loop_
_atom_type_symbol
_atom_type_description
_atom_type_scat_dispersion_real
_atom_type_scat_dispersion_imag
_atom_type_scat_source
C C 0.0033 0.0016 'International Tables Vol C Tables 4.2.6.8 and 6.1.1.4'
H H 0.0000 0.0000 'International Tables Vol C Tables 4.2.6.8 and 6.1.1.4'
B B 0.0013 0.0007 'International Tables Vol C Tables 4.2.6.8 and 6.1.1.4'
N N 0.0061 0.0033 'International Tables Vol C Tables 4.2.6.8 and 6.1.1.4'
O O 0.0106 0.0060 'International Tables Vol C Tables 4.2.6.8 and 6.1.1.4'
S S 0.1246 0.1234 'International Tables Vol C Tables 4.2.6.8 and 6.1.1.4'
Co Co 0.3494 0.9721 'International Tables Vol C Tables 4.2.6.8 and 6.1.1.4'

loop_
_geom_angle_atom_site_label_1
_geom_angle_atom_site_label_2
_geom_angle_atom_site_label_3
_geom_angle
O1 Co1 C6 103.89(8)
O1 Co1 C3 150.58(8)
C6 Co1 C3 67.71(9)
O1 Co1 C5 88.30(8)
C6 Co1 C5 40.56(9)
C3 Co1 C5 66.82(9)
O1 Co1 C4 110.48(7)
C6 Co1 C4 67.79(9)
C3 Co1 C4 40.12(9)
C5 Co1 C4 39.49(9)
O1 Co1 C7 143.91(8)
C6 Co1 C7 40.50(9)
C3 Co1 C7 39.75(9)
C5 Co1 C7 67.22(9)
C4 Co1 C7 67.20(9)
O1 Co1 S1 94.52(5)
C6 Co1 S1 99.99(7)
C3 Co1 S1 114.48(7)
C5 Co1 S1 139.23(7)
C4 Co1 S1 153.96(6)
C7 Co1 S1 88.43(7)
O1 Co1 S2 85.11(4)
C6 Co1 S2 161.59(8)
C3 Co1 S2 96.52(6)
C5 Co1 S2 125.56(7)
C4 Co1 S2 94.10(6)
C7 Co1 S2 130.51(7)
S1 Co1 S2 95.19(2)
C1 S1 Co1 105.71(8)
C15 S2 C2 107.02(10)
C15 S2 Co1 96.84(7)
C2 S2 Co1 104.58(7)
O6 S3 O5 120.59(10)
O6 S3 N1 107.91(11)
O5 S3 N1 105.97(10)
O6 S3 C19 107.35(10)
O5 S3 C19 107.21(11)
N1 S3 C19 107.16(10)
C16 N1 S3 124.15(15)
C16 N1 H1 117.9
S3 N1 H1 117.9
C14 O1 Co1 115.00(13)
C14 O2 C13 120.24(17)
C17 O4 C18 117.7(2)
C2 C1 B7 110.62(18)
C2 C1 B8 109.59(19)
B7 C1 B8 62.78(17)
C2 C1 B6 60.98(14)
B7 C1 B6 62.66(16)
B8 C1 B6 113.82(19)
C2 C1 B3 60.33(14)
B7 C1 B3 113.25(19)
B8 C1 B3 61.58(17)
B6 C1 B3 112.65(18)
C2 C1 S1 117.84(15)
B7 C1 S1 122.36(18)
B8 C1 S1 121.68(17)
B6 C1 S1 117.79(15)
B3 C1 S1 116.75(16)
C1 C2 B5 111.36(18)
C1 C2 B3 62.27(15)
B5 C2 B3 114.18(18)
C1 C2 B4 111.68(18)
B5 C2 B4 62.76(16)
B3 C2 B4 62.05(16)
C1 C2 B6 61.46(14)
B5 C2 B6 62.18(15)
B3 C2 B6 114.68(18)
B4 C2 B6 114.12(18)
C1 C2 S2 116.63(14)
B5 C2 S2 123.33(16)
B3 C2 S2 113.72(15)
B4 C2 S2 119.87(16)
B6 C2 S2 119.24(14)
C7 C3 C4 109.1(2)
C7 C3 C9 125.3(2)
C4 C3 C9 125.5(2)
C7 C3 Co1 71.04(13)
C4 C3 Co1 70.80(13)
C9 C3 Co1 127.30(16)
C5 C4 C3 107.5(2)
C5 C4 C10 126.0(2)
C3 C4 C10 126.5(2)
C5 C4 Co1 70.24(14)
C3 C4 Co1 69.08(13)
C10 C4 Co1 128.52(16)
C4 C5 C6 108.5(2)
C4 C5 C11 126.0(2)
C6 C5 C11 125.4(2)
C4 C5 Co1 70.28(13)
C6 C5 Co1 68.55(13)
C11 C5 Co1 125.12(17)
C7 C6 C5 107.2(2)
C7 C6 C12 126.1(2)
C5 C6 C12 126.6(2)
C7 C6 Co1 71.00(12)
C5 C6 Co1 70.89(12)
C12 C6 Co1 126.27(18)
C3 C7 C6 107.5(2)
C3 C7 C8 125.8(2)
C6 C7 C8 126.6(2)
C3 C7 Co1 69.21(12)
C6 C7 Co1 68.50(12)
C8 C7 Co1 130.45(19)
C7 C8 H8A 109.5
C7 C8 H8B 109.5
H8A C8 H8B 109.5
C7 C8 H8C 109.5
H8A C8 H8C 109.5
H8B C8 H8C 109.5
C3 C9 H9A 109.5
C3 C9 H9B 109.5
H9A C9 H9B 109.5
C3 C9 H9C 109.5
H9A C9 H9C 109.5
H9B C9 H9C 109.5
C4 C10 H10A 109.5
C4 C10 H10B 109.5
H10A C10 H10B 109.5
C4 C10 H10C 109.5
H10A C10 H10C 109.5
H10B C10 H10C 109.5
C5 C11 H11A 109.5
C5 C11 H11B 109.5
H11A C11 H11B 109.5
C5 C11 H11C 109.5
H11A C11 H11C 109.5
H11B C11 H11C 109.5
C6 C12 H12A 109.5
C6 C12 H12B 109.5
H12A C12 H12B 109.5
C6 C12 H12C 109.5
H12A C12 H12C 109.5
H12B C12 H12C 109.5
O2 C13 H13A 109.5
O2 C13 H13B 109.5
H13A C13 H13B 109.5
O2 C13 H13C 109.5
H13A C13 H13C 109.5
H13B C13 H13C 109.5
O1 C14 O2 119.21(18)
O1 C14 C15 124.24(18)
O2 C14 C15 116.55(18)
C14 C15 C16 125.30(18)
C14 C15 S2 114.36(14)
C16 C15 S2 120.10(15)
N1 C16 C15 112.33(17)
N1 C16 C17 109.46(18)
C15 C16 C17 113.67(18)
N1 C16 H16A 107.0
C15 C16 H16A 107.0
C17 C16 H16A 107.0
O3 C17 O4 125.7(2)
O3 C17 C16 125.4(2)
O4 C17 C16 108.7(2)
O4 C18 H18A 109.5
O4 C18 H18B 109.5
H18A C18 H18B 109.5
O4 C18 H18C 109.5
H18A C18 H18C 109.5
H18B C18 H18C 109.5
C20 C19 C24 120.3(2)
C20 C19 S3 119.18(18)
C24 C19 S3 120.50(18)
C19 C20 C21 119.6(2)
C19 C20 H20 120.2
C21 C20 H20 120.2
C22 C21 C20 121.7(2)
C22 C21 H21 119.1
C20 C21 H21 119.1
C23 C22 C21 117.6(2)
C23 C22 C25 121.3(3)
C21 C22 C25 121.2(3)
C22 C23 C24 121.9(3)
C22 C23 H23 119.0
C24 C23 H23 119.0
C19 C24 C23 118.9(2)
C19 C24 H24 120.5
C23 C24 H24 120.5
C22 C25 H25A 109.5
C22 C25 H25B 109.5
H25A C25 H25B 109.5
C22 C25 H25C 109.5
H25A C25 H25C 109.5
H25B C25 H25C 109.5
C2 B3 C1 57.40(13)
C2 B3 B9 105.3(2)
C1 B3 B9 105.0(2)
C2 B3 B4 59.09(15)
C1 B3 B4 105.4(2)
B9 B3 B4 60.37(18)
C2 B3 B8 104.7(2)
C1 B3 B8 58.34(16)
B9 B3 B8 60.15(18)
B4 B3 B8 108.4(2)
C2 B3 H3 124.3
C1 B3 H3 124.4
B9 B3 H3 122.6
B4 B3 H3 121.6
B8 B3 H3 122.3
C2 B4 B9 104.3(2)
C2 B4 B10 104.1(2)
B9 B4 B10 60.37(19)
C2 B4 B3 58.86(15)
B9 B4 B3 59.30(18)
B10 B4 B3 107.5(2)
C2 B4 B5 58.46(14)
B9 B4 B5 108.3(2)
B10 B4 B5 59.90(17)
B3 B4 B5 108.0(2)
C2 B4 H4 125.1
B9 B4 H4 122.4
B10 B4 H4 122.6
B3 B4 H4 121.7
B5 B4 H4 121.3
C2 B5 B6 59.18(14)
C2 B5 B10 104.1(2)
B6 B5 B10 107.3(2)
C2 B5 B4 58.78(15)
B6 B5 B4 108.4(2)
B10 B5 B4 59.58(17)
C2 B5 B11 104.3(2)
B6 B5 B11 59.36(16)
B10 B5 B11 59.74(17)
B4 B5 B11 107.6(2)
C2 B5 H5 124.8
B6 B5 H5 121.4
B10 B5 H5 123.0
B4 B5 H5 121.4
B11 B5 H5 122.9
C2 B6 C1 57.56(13)
C2 B6 B11 105.09(19)
C1 B6 B11 104.62(19)
C2 B6 B5 58.64(14)
C1 B6 B5 105.40(18)
B11 B6 B5 60.97(17)
C2 B6 B7 103.87(19)
C1 B6 B7 57.58(15)
B11 B6 B7 60.00(17)
B5 B6 B7 108.4(2)
C2 B6 H6 124.7
C1 B6 H6 124.6
B11 B6 H6 122.6
B5 B6 H6 121.4
B7 B6 H6 122.8
C1 B7 B11 106.1(2)
C1 B7 B12 105.5(2)
B11 B7 B12 59.89(18)
C1 B7 B8 59.29(16)
B11 B7 B8 108.1(2)
B12 B7 B8 59.78(18)
C1 B7 B6 59.76(15)
B11 B7 B6 59.69(16)
B12 B7 B6 107.6(2)
B8 B7 B6 108.7(2)
C1 B7 H7 123.5
B11 B7 H7 122.2
B12 B7 H7 122.6
B8 B7 H7 121.3
B6 B7 H7 121.4
C1 B8 B9 105.7(2)
C1 B8 B12 104.8(2)
B9 B8 B12 60.4(2)
C1 B8 B3 60.07(16)
B9 B8 B3 59.32(18)
B12 B8 B3 107.7(2)
C1 B8 B7 57.94(16)
B9 B8 B7 108.5(2)
B12 B8 B7 60.16(18)
B3 B8 B7 108.1(2)
C1 B8 H8 124.2
B9 B8 H8 122.0
B12 B8 H8 122.4
B3 B8 H8 121.5
B7 B8 H8 121.6
B3 B9 B8 60.52(18)
B3 B9 B4 60.33(17)
B8 B9 B4 108.6(2)
B3 B9 B12 108.2(2)
B8 B9 B12 59.90(19)
B4 B9 B12 107.9(2)
B3 B9 B10 107.9(2)
B8 B9 B10 107.6(2)
B4 B9 B10 59.82(19)
B12 B9 B10 59.5(2)
B3 B9 H9 121.4
B8 B9 H9 121.5
B4 B9 H9 121.5
B12 B9 H9 121.9
B10 B9 H9 122.2
B12 B10 B4 108.4(2)
B12 B10 B5 108.6(2)
B4 B10 B5 60.51(17)
B12 B10 B11 59.97(19)
B4 B10 B11 109.1(2)
B5 B10 B11 60.71(17)
B12 B10 B9 60.2(2)
B4 B10 B9 59.81(18)
B5 B10 B9 108.4(2)
B11 B10 B9 108.3(2)
B12 B10 H10 121.6
B4 B10 H10 121.3
B5 B10 H10 121.1
B11 B10 H10 121.2
B9 B10 H10 121.8
B6 B11 B12 108.3(2)
B6 B11 B7 60.31(16)
B12 B11 B7 60.12(18)
B6 B11 B10 107.4(2)
B12 B11 B10 59.64(19)
B7 B11 B10 107.5(2)
B6 B11 B5 59.67(16)
B12 B11 B5 107.5(2)
B7 B11 B5 107.6(2)
B10 B11 B5 59.55(17)
B6 B11 H11 121.6
B12 B11 H11 121.7
B7 B11 H11 121.7
B10 B11 H11 122.3
B5 B11 H11 122.2
B10 B12 B8 108.0(2)
B10 B12 B11 60.40(19)
B8 B12 B11 108.4(2)
B10 B12 B7 108.0(2)
B8 B12 B7 60.06(18)
B11 B12 B7 59.99(18)
B10 B12 B9 60.3(2)
B8 B12 B9 59.72(19)
B11 B12 B9 108.8(2)
B7 B12 B9 107.9(2)
B10 B12 H12 121.6
B8 B12 H12 121.7
B11 B12 H12 121.2
B7 B12 H12 121.9
B9 B12 H12 121.6

loop_
_geom_bond_atom_site_label_1
_geom_bond_atom_site_label_2
_geom_bond_distance
Co1 O1 1.9688(13)
Co1 C6 2.050(2)
Co1 C3 2.059(2)
Co1 C5 2.081(2)
Co1 C4 2.082(2)
Co1 C7 2.083(2)
Co1 S1 2.2336(7)
Co1 S2 2.2455(6)
S1 C1 1.776(2)
S2 C15 1.713(2)
S2 C2 1.823(2)
S3 O6 1.4192(17)
S3 O5 1.4423(17)
S3 N1 1.6084(19)
S3 C19 1.766(2)
N1 C16 1.454(3)
N1 H1 0.8600
O1 C14 1.283(2)
O2 C14 1.335(2)
O2 C13 1.418(3)
O3 C17 1.189(3)
O4 C17 1.330(3)
O4 C18 1.439(3)
C1 C2 1.659(3)
C1 B7 1.688(4)
C1 B8 1.712(4)
C1 B6 1.727(3)
C1 B3 1.743(4)
C2 B5 1.709(3)
C2 B3 1.711(3)
C2 B4 1.715(3)
C2 B6 1.719(3)
C3 C7 1.408(3)
C3 C4 1.421(3)
C3 C9 1.518(3)
C4 C5 1.406(3)
C4 C10 1.494(3)
C5 C6 1.432(3)
C5 C11 1.499(3)
C6 C7 1.431(3)
C6 C12 1.499(3)
C7 C8 1.503(3)
C8 H8A 0.9600
C8 H8B 0.9600
C8 H8C 0.9600
C9 H9A 0.9600
C9 H9B 0.9600
C9 H9C 0.9600
C10 H10A 0.9600
C10 H10B 0.9600
C10 H10C 0.9600
C11 H11A 0.9600
C11 H11B 0.9600
C11 H11C 0.9600
C12 H12A 0.9600
C12 H12B 0.9600
C12 H12C 0.9600
C13 H13A 0.9600
C13 H13B 0.9600
C13 H13C 0.9600
C14 C15 1.384(3)
C15 C16 1.508(3)
C16 C17 1.529(3)
C16 H16A 0.9800
C18 H18A 0.9600
C18 H18B 0.9600
C18 H18C 0.9600
C19 C20 1.372(3)
C19 C24 1.372(3)
C20 C21 1.377(3)
C20 H20 0.9300
C21 C22 1.377(4)
C21 H21 0.9300
C22 C23 1.371(4)
C22 C25 1.519(4)
C23 C24 1.390(4)
C23 H23 0.9300
C24 H24 0.9300
C25 H25A 0.9600
C25 H25B 0.9600
C25 H25C 0.9600
B3 B9 1.748(4)
B3 B4 1.766(4)
B3 B8 1.769(4)
B3 H3 1.1000
B4 B9 1.767(5)
B4 B10 1.767(4)
B4 B5 1.783(4)
B4 H4 1.1000
B5 B6 1.770(4)
B5 B10 1.773(4)
B5 B11 1.793(4)
B5 H5 1.1000
B6 B11 1.765(4)
B6 B7 1.776(4)
B6 H6 1.1000
B7 B11 1.770(5)
B7 B12 1.773(4)
B7 B8 1.771(5)
B7 H7 1.1000
B8 B9 1.763(5)
B8 B12 1.766(5)
B8 H8 1.1000
B9 B12 1.774(5)
B9 B10 1.777(5)
B9 H9 1.1000
B10 B12 1.763(5)
B10 B11 1.776(4)
B10 H10 1.1000
B11 B12 1.769(5)
B11 H11 1.1000
B12 H12 1.1000
